data_4081017
loop_
_publ_author_name
'Orbisaglia, Serena'
'Jacques, B\'eatrice'
'Braunstein, Pierre'
'Hueber, Damien'
'Pale, Patrick'
'Blanc, Aur\'elien'
'de Fr\'emont, Pierre'

_publ_section_title
;
 Synthesis, Characterization, and Catalytic Activity of Cationic NHC
 Gold(III) Pyridine Complexes
;
_journal_issue 15
_journal_name_full Organometallics
_journal_page_first 4153
_journal_paper_doi 10.1021/om400338k
_journal_volume 32
_journal_year 2013
_chemical_formula_moiety '2(C32 H41 Au Cl2 N3), 2(F6 P), C3 H6 O '
_chemical_formula_sum 'C67 H88 Au2 Cl4 F12 N6 O P2'
_chemical_formula_weight 1819.11
_chemical_name_systematic (IPr)Au(Cl2)PyrPF6
_space_group_IT_number 43
_symmetry_cell_setting orthorhombic
_symmetry_Int_Tables_number 43
_symmetry_space_group_name_Hall 'F -2d 2'
_symmetry_space_group_name_H-M 'F 2 d d'
_atom_sites_solution_hydrogens geom
_atom_sites_solution_primary direct
_atom_sites_solution_secondary difmap
_audit_creation_method SHELXL-97
_cell_angle_alpha 90.00
_cell_angle_beta 90.00
_cell_angle_gamma 90.00
_cell_formula_units_Z 8
_cell_length_a 11.033(5)
_cell_length_b 32.937(5)
_cell_length_c 42.565(5)
_cell_measurement_reflns_used 55204
_cell_measurement_temperature 173(2)
_cell_measurement_theta_max 27.485
_cell_measurement_theta_min 0.998
_cell_volume 15468(8)
_computing_cell_refinement 'HKL Scalepack (Otwinowski & Minor 1997)'
_computing_data_collection 'Collect (Bruker AXS BV, 1997-2004)'
_computing_data_reduction 'HKL Denzo and Scalepack (Otwinowski & Minor 1997)'
_computing_molecular_graphics 'Ortep-3 for Windows (Farrugia, 1997)'
_computing_publication_material 'WinGX publication routines (Farrugia, 1999)'
_computing_structure_refinement 'SHELXL-97 (Sheldrick, 2008)'
_diffrn_ambient_temperature 173(2)
_diffrn_detector_area_resol_mean 9
_diffrn_measured_fraction_theta_full 0.996
_diffrn_measured_fraction_theta_max 0.996
_diffrn_measurement_device_type KappaCCD
_diffrn_measurement_method 'CCD rotation images, thick slices'
_diffrn_radiation_monochromator graphite
_diffrn_radiation_probe x-ray
_diffrn_radiation_type MoK\a
_diffrn_radiation_wavelength 0.71069
_diffrn_reflns_av_R_equivalents 0.0588
_diffrn_reflns_av_sigmaI/netI 0.0273
_diffrn_reflns_limit_h_max 13
_diffrn_reflns_limit_h_min -13
_diffrn_reflns_limit_k_max 40
_diffrn_reflns_limit_k_min -40
_diffrn_reflns_limit_l_max 52
_diffrn_reflns_limit_l_min -52
_diffrn_reflns_number 75364
_diffrn_reflns_theta_full 25.99
_diffrn_reflns_theta_max 25.99
_diffrn_reflns_theta_min 3.55
_diffrn_source 'fine-focus sealed tube'
_exptl_absorpt_coefficient_mu 4.041
_exptl_absorpt_correction_T_max 0.3291
_exptl_absorpt_correction_T_min 0.2451
_exptl_absorpt_correction_type multi-scan
_exptl_absorpt_process_details
;
[c.f. r.h. blessing, acta cryst. (1995), a51, 33-38]
;
_exptl_crystal_colour 'Light Yellow'
_exptl_crystal_density_diffrn 1.562
_exptl_crystal_density_method 'not measured'
_exptl_crystal_description Needle
_exptl_crystal_F_000 7232
_exptl_crystal_recrystallization_method 'Acetone / Petroleum ether'
_exptl_crystal_size_max 0.20
_exptl_crystal_size_mid 0.20
_exptl_crystal_size_min 0.20
_refine_diff_density_max 1.134
_refine_diff_density_min -0.669
_refine_diff_density_rms 0.064
_refine_ls_abs_structure_details 'Flack H D (1983), Acta Cryst. A39, 876-881'
_refine_ls_abs_structure_Flack -0.024(3)
_refine_ls_extinction_coef 0.000061(6)
_refine_ls_extinction_expression Fc^*^=kFc[1+0.001xFc^2^\l^3^/sin(2\q)]^-1/4^
_refine_ls_extinction_method SHELXL
_refine_ls_goodness_of_fit_ref 1.067
_refine_ls_hydrogen_treatment constr
_refine_ls_matrix_type full
_refine_ls_number_parameters 437
_refine_ls_number_reflns 7563
_refine_ls_number_restraints 1
_refine_ls_restrained_S_all 1.067
_refine_ls_R_factor_all 0.0257
_refine_ls_R_factor_gt 0.0219
_refine_ls_shift/su_max 0.001
_refine_ls_shift/su_mean 0.000
_refine_ls_structure_factor_coef Fsqd
_refine_ls_weighting_details 'calc w=1/[\s^2^(Fo^2^)+(0.0257P)^2^+12.3907P] where P=(Fo^2^+2Fc^2^)/3'
_refine_ls_weighting_scheme calc
_refine_ls_wR_factor_gt 0.0471
_refine_ls_wR_factor_ref 0.0482
_reflns_number_gt 7065
_reflns_number_total 7563
_reflns_threshold_expression >2sigma(I)
_cod_data_source_file om400338k_si_001.cif
_cod_data_source_block (IPr)Au(Cl2)PyrPF6
_cod_database_code 4081017

loop_
_symmetry_equiv_pos_as_xyz
'x, y, z'
'x, -y, -z'
'x+1/4, -y+1/4, z+1/4'
'x+1/4, y+1/4, -z+1/4'
'x, y+1/2, z+1/2'
'x, -y+1/2, -z+1/2'
'x+1/4, -y+3/4, z+3/4'
'x+1/4, y+3/4, -z+3/4'
'x+1/2, y, z+1/2'
'x+1/2, -y, -z+1/2'
'x+3/4, -y+1/4, z+3/4'
'x+3/4, y+1/4, -z+3/4'
'x+1/2, y+1/2, z'
'x+1/2, -y+1/2, -z'
'x+3/4, -y+3/4, z+1/4'
'x+3/4, y+3/4, -z+1/4'

loop_
_atom_site_label
_atom_site_type_symbol
_atom_site_fract_x
_atom_site_fract_y
_atom_site_fract_z
_atom_site_U_iso_or_equiv
_atom_site_adp_type
_atom_site_occupancy
_atom_site_symmetry_multiplicity
_atom_site_calc_flag
_atom_site_refinement_flags
Au1 Au 0.107788(15) 0.308754(4) -0.074479(3) 0.02540(5) Uani 1 1 d .
Cl1 Cl -0.05928(9) 0.34626(4) -0.06483(3) 0.0494(3) Uani 1 1 d .
Cl2 Cl 0.27479(9) 0.27030(3) -0.08314(3) 0.0412(2) Uani 1 1 d .
C1 C 0.2091(3) 0.34511(10) -0.04757(8) 0.0246(7) Uani 1 1 d .
C2 C 0.3604(4) 0.38444(11) -0.03133(8) 0.0357(8) Uani 1 1 d .
H2 H 0.4287 0.4010 -0.0315 0.043 Uiso 1 1 calc R
C3 C 0.2989(4) 0.37284(13) -0.00594(9) 0.0368(9) Uani 1 1 d .
H3 H 0.3164 0.3797 0.0148 0.044 Uiso 1 1 calc R
C4 C 0.3360(3) 0.37704(10) -0.08959(8) 0.0277(8) Uani 1 1 d .
C5 C 0.4411(3) 0.36052(11) -0.10254(9) 0.0338(9) Uani 1 1 d .
C6 C 0.4686(4) 0.37149(13) -0.13333(10) 0.0427(10) Uani 1 1 d .
H6 H 0.5377 0.3610 -0.1428 0.051 Uiso 1 1 calc R
C7 C 0.3959(4) 0.39742(14) -0.14978(10) 0.0510(12) Uani 1 1 d .
H7 H 0.4153 0.4040 -0.1704 0.061 Uiso 1 1 calc R
C8 C 0.2946(4) 0.41394(14) -0.13618(10) 0.0482(11) Uani 1 1 d .
H8 H 0.2471 0.4319 -0.1477 0.058 Uiso 1 1 calc R
C9 C 0.2616(4) 0.40450(12) -0.10562(9) 0.0379(9) Uani 1 1 d .
C10 C 0.5282(4) 0.33372(14) -0.08385(11) 0.0453(11) Uani 1 1 d .
H10 H 0.4843 0.3230 -0.0656 0.054 Uiso 1 1 calc R
C11 C 0.5744(5) 0.29800(16) -0.10294(14) 0.0756(18) Uani 1 1 d .
H11A H 0.6282 0.2820 -0.0903 0.113 Uiso 1 1 calc R
H11B H 0.6172 0.3078 -0.1211 0.113 Uiso 1 1 calc R
H11C H 0.5072 0.2816 -0.1096 0.113 Uiso 1 1 calc R
C12 C 0.6342(4) 0.35943(19) -0.07176(13) 0.0709(17) Uani 1 1 d .
H12A H 0.6035 0.3816 -0.0595 0.106 Uiso 1 1 calc R
H12B H 0.6795 0.3698 -0.0893 0.106 Uiso 1 1 calc R
H12C H 0.6861 0.3429 -0.0589 0.106 Uiso 1 1 calc R
C13 C 0.1532(4) 0.42519(14) -0.09036(11) 0.0504(11) Uani 1 1 d .
H13 H 0.1279 0.4084 -0.0725 0.060 Uiso 1 1 calc R
C14 C 0.1928(8) 0.46670(17) -0.07739(16) 0.095(2) Uani 1 1 d .
H14A H 0.1247 0.4798 -0.0677 0.143 Uiso 1 1 calc R
H14B H 0.2225 0.4833 -0.0943 0.143 Uiso 1 1 calc R
H14C H 0.2558 0.4629 -0.0621 0.143 Uiso 1 1 calc R
C15 C 0.0443(5) 0.4291(2) -0.11262(14) 0.084(2) Uani 1 1 d .
H15A H -0.0213 0.4422 -0.1018 0.126 Uiso 1 1 calc R
H15B H 0.0191 0.4026 -0.1193 0.126 Uiso 1 1 calc R
H15C H 0.0671 0.4450 -0.1306 0.126 Uiso 1 1 calc R
C16 C 0.1036(4) 0.33591(10) 0.00379(7) 0.0270(7) Uani 1 1 d .
C17 C 0.0197(3) 0.36584(12) 0.01245(9) 0.0346(9) Uani 1 1 d .
C18 C -0.0762(4) 0.35341(12) 0.03139(9) 0.0376(9) Uani 1 1 d .
H18 H -0.1342 0.3723 0.0376 0.045 Uiso 1 1 calc R
C19 C -0.0868(3) 0.31377(12) 0.04111(9) 0.0362(9) Uani 1 1 d .
H19 H -0.1525 0.3060 0.0534 0.043 Uiso 1 1 calc R
C20 C -0.0002(3) 0.28538(12) 0.03267(9) 0.0335(9) Uani 1 1 d .
H20 H -0.0079 0.2588 0.0398 0.040 Uiso 1 1 calc R
C21 C 0.0978(4) 0.29564(10) 0.01380(7) 0.0276(7) Uani 1 1 d .
C22 C 0.0294(4) 0.41013(12) 0.00263(11) 0.0438(10) Uani 1 1 d .
H22 H 0.0873 0.4118 -0.0148 0.053 Uiso 1 1 calc R
C23 C 0.0798(6) 0.43550(14) 0.02998(13) 0.0699(16) Uani 1 1 d .
H23A H 0.0862 0.4634 0.0236 0.105 Uiso 1 1 calc R
H23B H 0.1584 0.4255 0.0357 0.105 Uiso 1 1 calc R
H23C H 0.0261 0.4335 0.0477 0.105 Uiso 1 1 calc R
C24 C -0.0910(5) 0.42778(15) -0.00874(13) 0.0617(14) Uani 1 1 d .
H24A H -0.0796 0.4556 -0.0147 0.093 Uiso 1 1 calc R
H24B H -0.1497 0.4263 0.0079 0.093 Uiso 1 1 calc R
H24C H -0.1193 0.4125 -0.0265 0.093 Uiso 1 1 calc R
C25 C 0.1955(3) 0.26430(11) 0.00632(9) 0.0317(8) Uani 1 1 d .
H25 H 0.2373 0.2733 -0.0128 0.038 Uiso 1 1 calc R
C26 C 0.2886(4) 0.26330(14) 0.03270(10) 0.0481(11) Uani 1 1 d .
H26A H 0.3501 0.2436 0.0279 0.072 Uiso 1 1 calc R
H26B H 0.2494 0.2560 0.0520 0.072 Uiso 1 1 calc R
H26C H 0.3252 0.2896 0.0348 0.072 Uiso 1 1 calc R
C27 C 0.1446(4) 0.22204(12) -0.00017(11) 0.0481(11) Uani 1 1 d .
H27A H 0.0870 0.2235 -0.0170 0.072 Uiso 1 1 calc R
H27B H 0.1052 0.2119 0.0184 0.072 Uiso 1 1 calc R
H27C H 0.2095 0.2041 -0.0059 0.072 Uiso 1 1 calc R
C28 C 0.0097(4) 0.22940(12) -0.09761(9) 0.0365(9) Uani 1 1 d .
H28 H 0.0602 0.2190 -0.0821 0.044 Uiso 1 1 calc R
C29 C -0.0582(4) 0.20314(13) -0.11522(10) 0.0454(10) Uani 1 1 d .
H29 H -0.0545 0.1753 -0.1115 0.055 Uiso 1 1 calc R
C30 C -0.1316(5) 0.21823(12) -0.13834(10) 0.0514(11) Uani 1 1 d .
H30 H -0.1782 0.2008 -0.1506 0.062 Uiso 1 1 calc R
C31 C -0.1356(5) 0.25954(12) -0.14323(10) 0.0505(10) Uani 1 1 d .
H31 H -0.1846 0.2703 -0.1589 0.061 Uiso 1 1 calc R
C32 C -0.0668(4) 0.28469(12) -0.12470(10) 0.0432(10) Uani 1 1 d .
H32 H -0.0702 0.3126 -0.1278 0.052 Uiso 1 1 calc R
N1 N 0.3047(3) 0.36746(9) -0.05738(7) 0.0277(6) Uani 1 1 d .
N2 N 0.2037(3) 0.34862(9) -0.01616(7) 0.0279(6) Uani 1 1 d .
N3 N 0.0054(3) 0.26967(9) -0.10213(7) 0.0310(7) Uani 1 1 d .
P1 P -0.19124(10) 0.36287(3) -0.19319(3) 0.0387(2) Uani 1 1 d .
F1 F -0.3075(2) 0.39232(8) -0.19387(6) 0.0591(7) Uani 1 1 d .
F2 F -0.0761(2) 0.33361(8) -0.19198(6) 0.0527(7) Uani 1 1 d .
F3 F -0.1726(3) 0.36883(10) -0.22978(6) 0.0760(9) Uani 1 1 d .
F4 F -0.2780(3) 0.32514(9) -0.19964(9) 0.0825(10) Uani 1 1 d .
F5 F -0.2110(2) 0.35726(8) -0.15624(6) 0.0542(7) Uani 1 1 d .
F6 F -0.1070(2) 0.40096(8) -0.18642(7) 0.0603(7) Uani 1 1 d .
C33 C -0.1180(8) 0.2500 -0.2500 0.107(3) Uani 1 2 d S
H33A H -0.0493 0.2571 -0.2627 0.161 Uiso 0.50 1 calc PR
H33B H -0.1190 0.2212 -0.2467 0.161 Uiso 0.50 1 calc PR
H33C H -0.1125 0.2636 -0.2301 0.161 Uiso 0.50 1 calc PR
O1 O -0.2365(8) 0.2835(2) -0.28940(19) 0.082(3) Uani 0.50 1 d P
C35 C -0.3462(8) 0.2500 -0.2500 0.082(3) Uani 1 2 d S
H35A H -0.3350 0.2528 -0.2277 0.122 Uiso 0.50 1 calc PR
H35B H -0.3636 0.2222 -0.2549 0.122 Uiso 0.50 1 calc PR
H35C H -0.4126 0.2668 -0.2566 0.122 Uiso 0.50 1 calc PR
C34 C -0.2336(9) 0.2628(3) -0.2666(2) 0.052(2) Uani 0.50 1 d P

loop_
_atom_site_aniso_label
_atom_site_aniso_U_11
_atom_site_aniso_U_22
_atom_site_aniso_U_33
_atom_site_aniso_U_23
_atom_site_aniso_U_13
_atom_site_aniso_U_12
Au1 0.02437(7) 0.02529(7) 0.02655(7) 0.00009(6) -0.00283(6) 0.00005(6)
Cl1 0.0294(5) 0.0551(7) 0.0638(7) -0.0188(6) -0.0100(5) 0.0121(5)
Cl2 0.0334(5) 0.0362(5) 0.0542(6) -0.0097(5) -0.0026(5) 0.0097(4)
C1 0.0228(18) 0.0254(18) 0.0255(19) 0.0073(14) -0.0025(14) 0.0022(14)
C2 0.0330(18) 0.042(2) 0.0323(19) 0.0053(16) -0.011(2) -0.013(2)
C3 0.036(2) 0.044(2) 0.031(2) -0.0012(18) -0.0110(17) -0.0096(18)
C4 0.033(2) 0.0262(17) 0.0235(17) 0.0046(14) -0.0014(15) -0.0054(15)
C5 0.032(2) 0.033(2) 0.036(2) 0.0072(17) 0.0020(17) -0.0073(16)
C6 0.037(2) 0.055(3) 0.036(2) 0.007(2) 0.0071(18) -0.0058(19)
C7 0.061(3) 0.062(3) 0.030(2) 0.012(2) 0.000(2) -0.008(2)
C8 0.056(3) 0.055(3) 0.034(2) 0.016(2) -0.010(2) -0.001(2)
C9 0.043(2) 0.035(2) 0.036(2) 0.0049(18) -0.0033(18) -0.0029(18)
C10 0.030(2) 0.055(3) 0.051(3) 0.024(2) 0.0085(19) 0.0053(19)
C11 0.064(4) 0.076(4) 0.086(4) 0.032(3) 0.038(3) 0.035(3)
C12 0.027(3) 0.109(5) 0.077(4) 0.044(3) -0.006(2) -0.006(2)
C13 0.061(3) 0.044(2) 0.046(3) 0.010(2) 0.002(2) 0.018(2)
C14 0.139(6) 0.046(3) 0.101(5) -0.014(3) 0.023(4) 0.015(4)
C15 0.064(4) 0.113(5) 0.074(4) 0.034(4) -0.003(3) 0.043(3)
C16 0.0258(16) 0.0337(18) 0.0216(16) -0.0017(13) 0.0002(17) -0.0013(18)
C17 0.038(2) 0.032(2) 0.033(2) -0.0017(17) -0.0008(17) -0.0010(17)
C18 0.034(2) 0.043(2) 0.036(2) -0.0098(18) 0.0034(18) 0.0037(18)
C19 0.030(2) 0.049(2) 0.030(2) -0.0009(18) 0.0008(16) -0.0037(17)
C20 0.036(2) 0.034(2) 0.030(2) 0.0043(17) 0.0021(16) -0.0062(17)
C21 0.0259(18) 0.0346(18) 0.0221(16) 0.0009(13) -0.0014(16) 0.0013(18)
C22 0.055(3) 0.031(2) 0.045(2) -0.0001(19) 0.012(2) 0.0048(19)
C23 0.093(4) 0.040(3) 0.076(4) -0.013(2) 0.005(3) -0.012(3)
C24 0.076(3) 0.045(3) 0.064(3) 0.007(2) 0.010(3) 0.024(2)
C25 0.033(2) 0.032(2) 0.030(2) 0.0060(17) 0.0052(16) 0.0002(16)
C26 0.041(2) 0.057(3) 0.047(3) 0.005(2) -0.006(2) 0.009(2)
C27 0.052(3) 0.034(2) 0.058(3) -0.005(2) 0.007(2) 0.0016(18)
C28 0.043(2) 0.034(2) 0.033(2) 0.0050(17) -0.0064(17) -0.0030(17)
C29 0.058(3) 0.033(2) 0.045(3) 0.0014(19) -0.014(2) -0.008(2)
C30 0.066(3) 0.043(2) 0.044(2) -0.0030(19) -0.017(3) -0.017(3)
C31 0.063(3) 0.043(2) 0.045(2) 0.0005(18) -0.023(3) -0.001(3)
C32 0.055(3) 0.031(2) 0.043(2) -0.0002(18) -0.016(2) -0.0007(19)
N1 0.0262(15) 0.0272(16) 0.0297(17) 0.0037(13) -0.0023(13) -0.0032(12)
N2 0.0292(16) 0.0261(16) 0.0284(16) 0.0015(13) -0.0018(13) -0.0022(12)
N3 0.0348(17) 0.0295(17) 0.0287(17) 0.0019(13) -0.0017(14) -0.0014(13)
P1 0.0377(5) 0.0396(6) 0.0389(6) -0.0017(5) -0.0040(5) 0.0056(4)
F1 0.0573(16) 0.0682(18) 0.0518(16) -0.0112(13) -0.0137(13) 0.0305(14)
F2 0.0456(14) 0.0515(16) 0.0610(17) 0.0084(13) 0.0064(12) 0.0164(12)
F3 0.095(2) 0.097(2) 0.0362(14) -0.0025(14) -0.0022(14) 0.0375(18)
F4 0.0575(18) 0.0590(18) 0.131(3) -0.032(2) -0.0096(19) -0.0105(15)
F5 0.0540(15) 0.0631(17) 0.0455(15) 0.0145(13) 0.0075(12) 0.0149(13)
F6 0.0579(18) 0.0474(15) 0.0755(19) 0.0019(13) 0.0022(13) -0.0113(12)
C33 0.078(7) 0.093(7) 0.151(10) -0.013(7) 0.000 0.000
O1 0.118(7) 0.063(5) 0.066(5) 0.014(4) 0.035(5) 0.031(5)
C35 0.094(7) 0.078(6) 0.073(6) 0.004(5) 0.000 0.000
C34 0.069(6) 0.033(5) 0.054(6) -0.014(4) 0.007(5) 0.010(4)

loop_
_atom_type_symbol
_atom_type_description
_atom_type_scat_dispersion_real
_atom_type_scat_dispersion_imag
_atom_type_scat_source
Au Au -2.0133 8.8022 'International Tables Vol C Tables 4.2.6.8 and 6.1.1.4'
Cl Cl 0.1484 0.1585 'International Tables Vol C Tables 4.2.6.8 and 6.1.1.4'
C C 0.0033 0.0016 'International Tables Vol C Tables 4.2.6.8 and 6.1.1.4'
N N 0.0061 0.0033 'International Tables Vol C Tables 4.2.6.8 and 6.1.1.4'
P P 0.1023 0.0942 'International Tables Vol C Tables 4.2.6.8 and 6.1.1.4'
F F 0.0171 0.0103 'International Tables Vol C Tables 4.2.6.8 and 6.1.1.4'
O O 0.0106 0.0060 'International Tables Vol C Tables 4.2.6.8 and 6.1.1.4'
H H 0.0000 0.0000 'International Tables Vol C Tables 4.2.6.8 and 6.1.1.4'

loop_
_geom_angle_atom_site_label_1
_geom_angle_atom_site_label_2
_geom_angle_atom_site_label_3
_geom_angle
C1 Au1 N3 178.49(13)
C1 Au1 Cl1 91.41(10)
N3 Au1 Cl1 89.89(9)
C1 Au1 Cl2 88.47(10)
N3 Au1 Cl2 90.21(9)
Cl1 Au1 Cl2 178.70(5)
N2 C1 N1 107.2(3)
N2 C1 Au1 126.7(3)
N1 C1 Au1 125.8(3)
C3 C2 N1 107.9(3)
C3 C2 H2 126.0
N1 C2 H2 126.0
C2 C3 N2 107.2(3)
C2 C3 H3 126.4
N2 C3 H3 126.4
C5 C4 C9 123.2(3)
C5 C4 N1 119.1(3)
C9 C4 N1 117.6(3)
C6 C5 C4 116.8(4)
C6 C5 C10 120.2(4)
C4 C5 C10 122.9(3)
C7 C6 C5 121.1(4)
C7 C6 H6 119.4
C5 C6 H6 119.4
C6 C7 C8 120.7(4)
C6 C7 H7 119.6
C8 C7 H7 119.6
C7 C8 C9 121.4(4)
C7 C8 H8 119.3
C9 C8 H8 119.3
C8 C9 C4 116.6(4)
C8 C9 C13 120.4(4)
C4 C9 C13 122.8(4)
C11 C10 C5 112.4(4)
C11 C10 C12 110.6(4)
C5 C10 C12 109.6(4)
C11 C10 H10 108.1
C5 C10 H10 108.1
C12 C10 H10 108.1
C10 C11 H11A 109.5
C10 C11 H11B 109.5
H11A C11 H11B 109.5
C10 C11 H11C 109.5
H11A C11 H11C 109.5
H11B C11 H11C 109.5
C10 C12 H12A 109.5
C10 C12 H12B 109.5
H12A C12 H12B 109.5
C10 C12 H12C 109.5
H12A C12 H12C 109.5
H12B C12 H12C 109.5
C9 C13 C15 112.9(4)
C9 C13 C14 109.2(4)
C15 C13 C14 111.7(5)
C9 C13 H13 107.6
C15 C13 H13 107.6
C14 C13 H13 107.6
C13 C14 H14A 109.5
C13 C14 H14B 109.5
H14A C14 H14B 109.5
C13 C14 H14C 109.5
H14A C14 H14C 109.5
H14B C14 H14C 109.5
C13 C15 H15A 109.5
C13 C15 H15B 109.5
H15A C15 H15B 109.5
C13 C15 H15C 109.5
H15A C15 H15C 109.5
H15B C15 H15C 109.5
C21 C16 C17 123.9(3)
C21 C16 N2 119.1(3)
C17 C16 N2 116.9(3)
C18 C17 C16 116.6(3)
C18 C17 C22 119.7(4)
C16 C17 C22 123.7(3)
C19 C18 C17 121.2(4)
C19 C18 H18 119.4
C17 C18 H18 119.4
C18 C19 C20 120.3(4)
C18 C19 H19 119.8
C20 C19 H19 119.8
C19 C20 C21 121.5(3)
C19 C20 H20 119.2
C21 C20 H20 119.2
C20 C21 C16 116.3(3)
C20 C21 C25 120.4(3)
C16 C21 C25 123.2(3)
C17 C22 C24 113.0(4)
C17 C22 C23 109.8(4)
C24 C22 C23 110.3(4)
C17 C22 H22 107.8
C24 C22 H22 107.8
C23 C22 H22 107.8
C22 C23 H23A 109.5
C22 C23 H23B 109.5
H23A C23 H23B 109.5
C22 C23 H23C 109.5
H23A C23 H23C 109.5
H23B C23 H23C 109.5
C22 C24 H24A 109.5
C22 C24 H24B 109.5
H24A C24 H24B 109.5
C22 C24 H24C 109.5
H24A C24 H24C 109.5
H24B C24 H24C 109.5
C26 C25 C21 109.7(3)
C26 C25 C27 111.2(3)
C21 C25 C27 113.3(3)
C26 C25 H25 107.4
C21 C25 H25 107.4
C27 C25 H25 107.4
C25 C26 H26A 109.5
C25 C26 H26B 109.5
H26A C26 H26B 109.5
C25 C26 H26C 109.5
H26A C26 H26C 109.5
H26B C26 H26C 109.5
C25 C27 H27A 109.5
C25 C27 H27B 109.5
H27A C27 H27B 109.5
C25 C27 H27C 109.5
H27A C27 H27C 109.5
H27B C27 H27C 109.5
N3 C28 C29 121.8(4)
N3 C28 H28 119.1
C29 C28 H28 119.1
C30 C29 C28 119.3(4)
C30 C29 H29 120.4
C28 C29 H29 120.4
C29 C30 C31 119.1(4)
C29 C30 H30 120.4
C31 C30 H30 120.4
C32 C31 C30 119.4(4)
C32 C31 H31 120.3
C30 C31 H31 120.3
N3 C32 C31 121.1(4)
N3 C32 H32 119.4
C31 C32 H32 119.4
C1 N1 C2 108.6(3)
C1 N1 C4 126.6(3)
C2 N1 C4 124.3(3)
C1 N2 C3 109.1(3)
C1 N2 C16 126.2(3)
C3 N2 C16 123.8(3)
C28 N3 C32 119.2(3)
C28 N3 Au1 120.8(3)
C32 N3 Au1 120.0(3)
F3 P1 F6 90.26(18)
F3 P1 F4 90.3(2)
F6 P1 F4 178.79(18)
F3 P1 F2 90.18(15)
F6 P1 F2 90.29(14)
F4 P1 F2 90.76(16)
F3 P1 F5 179.38(16)
F6 P1 F5 89.57(15)
F4 P1 F5 89.84(18)
F2 P1 F5 90.42(14)
F3 P1 F1 90.63(15)
F6 P1 F1 89.63(15)
F4 P1 F1 89.30(17)
F2 P1 F1 179.18(16)
F5 P1 F1 88.76(14)
C34 C33 H33A 109.5
C34 C33 H33B 109.5
H33A C33 H33B 109.5
C34 C33 H33C 109.5
H33A C33 H33C 109.5
H33B C33 H33C 109.5
C34 C35 H35A 109.5
C34 C35 H35B 109.5
H35A C35 H35B 109.5
C34 C35 H35C 109.5
H35A C35 H35C 109.5
H35B C35 H35C 109.5
O1 C34 C35 121.8(9)
O1 C34 C33 124.3(9)
C35 C34 C33 113.7(7)

loop_
_geom_bond_atom_site_label_1
_geom_bond_atom_site_label_2
_geom_bond_distance
Au1 C1 1.999(3)
Au1 N3 2.078(3)
Au1 Cl1 2.2567(12)
Au1 Cl2 2.2661(12)
C1 N2 1.343(4)
C1 N1 1.352(4)
C2 C3 1.333(6)
C2 N1 1.385(4)
C2 H2 0.9300
C3 N2 1.389(5)
C3 H3 0.9300
C4 C5 1.395(5)
C4 C9 1.399(5)
C4 N1 1.448(4)
C5 C6 1.393(5)
C5 C10 1.527(6)
C6 C7 1.365(6)
C6 H6 0.9300
C7 C8 1.371(6)
C7 H7 0.9300
C8 C9 1.386(6)
C8 H8 0.9300
C9 C13 1.522(6)
C10 C11 1.518(7)
C10 C12 1.533(7)
C10 H10 0.9800
C11 H11A 0.9600
C11 H11B 0.9600
C11 H11C 0.9600
C12 H12A 0.9600
C12 H12B 0.9600
C12 H12C 0.9600
C13 C15 1.536(7)
C13 C14 1.538(8)
C13 H13 0.9800
C14 H14A 0.9600
C14 H14B 0.9600
C14 H14C 0.9600
C15 H15A 0.9600
C15 H15B 0.9600
C15 H15C 0.9600
C16 C21 1.395(5)
C16 C17 1.402(5)
C16 N2 1.455(5)
C17 C18 1.392(5)
C17 C22 1.521(5)
C18 C19 1.374(6)
C18 H18 0.9300
C19 C20 1.384(5)
C19 H19 0.9300
C20 C21 1.389(5)
C20 H20 0.9300
C21 C25 1.526(5)
C22 C24 1.528(7)
C22 C23 1.537(7)
C22 H22 0.9800
C23 H23A 0.9600
C23 H23B 0.9600
C23 H23C 0.9600
C24 H24A 0.9600
C24 H24B 0.9600
C24 H24C 0.9600
C25 C26 1.522(6)
C25 C27 1.526(5)
C25 H25 0.9800
C26 H26A 0.9600
C26 H26B 0.9600
C26 H26C 0.9600
C27 H27A 0.9600
C27 H27B 0.9600
C27 H27C 0.9600
C28 N3 1.341(5)
C28 C29 1.368(6)
C28 H28 0.9300
C29 C30 1.368(6)
C29 H29 0.9300
C30 C31 1.377(6)
C30 H30 0.9300
C31 C32 1.373(6)
C31 H31 0.9300
C32 N3 1.342(5)
C32 H32 0.9300
P1 F3 1.583(3)
P1 F6 1.588(3)
P1 F4 1.593(3)
P1 F2 1.596(3)
P1 F5 1.599(3)
P1 F1 1.609(3)
C33 C34 1.518(12)
C33 H33A 0.9600
C33 H33B 0.9600
C33 H33C 0.9600
O1 C34 1.186(11)
C35 C34 1.490(12)
C35 H35A 0.9600
C35 H35B 0.9600
C35 H35C 0.9600

loop_
_geom_torsion_atom_site_label_1
_geom_torsion_atom_site_label_2
_geom_torsion_atom_site_label_3
_geom_torsion_atom_site_label_4
_geom_torsion
N3 Au1 C1 N2 -79(6)
Cl1 Au1 C1 N2 69.6(3)
Cl2 Au1 C1 N2 -109.1(3)
N3 Au1 C1 N1 93(5)
Cl1 Au1 C1 N1 -118.0(3)
Cl2 Au1 C1 N1 63.3(3)
N1 C2 C3 N2 -0.3(5)
C9 C4 C5 C6 -2.2(6)
N1 C4 C5 C6 -178.4(3)
C9 C4 C5 C10 174.1(4)
N1 C4 C5 C10 -2.2(5)
C4 C5 C6 C7 0.4(6)
C10 C5 C6 C7 -175.9(4)
C5 C6 C7 C8 1.1(7)
C6 C7 C8 C9 -1.0(7)
C7 C8 C9 C4 -0.6(6)
C7 C8 C9 C13 176.2(4)
C5 C4 C9 C8 2.3(6)
N1 C4 C9 C8 178.6(3)
C5 C4 C9 C13 -174.5(4)
N1 C4 C9 C13 1.8(6)
C6 C5 C10 C11 -44.8(5)
C4 C5 C10 C11 139.1(4)
C6 C5 C10 C12 78.5(5)
C4 C5 C10 C12 -97.6(5)
C8 C9 C13 C15 42.1(6)
C4 C9 C13 C15 -141.2(4)
C8 C9 C13 C14 -82.7(5)
C4 C9 C13 C14 94.0(5)
C21 C16 C17 C18 -2.1(5)
N2 C16 C17 C18 179.6(3)
C21 C16 C17 C22 177.3(4)
N2 C16 C17 C22 -1.0(5)
C16 C17 C18 C19 0.3(6)
C22 C17 C18 C19 -179.0(4)
C17 C18 C19 C20 1.3(6)
C18 C19 C20 C21 -1.3(6)
C19 C20 C21 C16 -0.3(5)
C19 C20 C21 C25 176.7(3)
C17 C16 C21 C20 2.0(5)
N2 C16 C21 C20 -179.7(3)
C17 C16 C21 C25 -174.8(3)
N2 C16 C21 C25 3.4(5)
C18 C17 C22 C24 -45.7(5)
C16 C17 C22 C24 135.0(4)
C18 C17 C22 C23 77.9(5)
C16 C17 C22 C23 -101.4(5)
C20 C21 C25 C26 -84.6(4)
C16 C21 C25 C26 92.2(4)
C20 C21 C25 C27 40.4(5)
C16 C21 C25 C27 -142.9(4)
N3 C28 C29 C30 0.7(7)
C28 C29 C30 C31 -0.2(8)
C29 C30 C31 C32 -0.5(8)
C30 C31 C32 N3 0.7(8)
N2 C1 N1 C2 1.1(4)
Au1 C1 N1 C2 -172.5(3)
N2 C1 N1 C4 -171.2(3)
Au1 C1 N1 C4 15.2(5)
C3 C2 N1 C1 -0.5(4)
C3 C2 N1 C4 172.0(3)
C5 C4 N1 C1 -112.5(4)
C9 C4 N1 C1 71.0(5)
C5 C4 N1 C2 76.4(5)
C9 C4 N1 C2 -100.1(4)
N1 C1 N2 C3 -1.3(4)
Au1 C1 N2 C3 172.2(3)
N1 C1 N2 C16 168.1(3)
Au1 C1 N2 C16 -18.4(5)
C2 C3 N2 C1 1.0(5)
C2 C3 N2 C16 -168.7(3)
C21 C16 N2 C1 84.9(4)
C17 C16 N2 C1 -96.7(4)
C21 C16 N2 C3 -107.2(4)
C17 C16 N2 C3 71.2(5)
C29 C28 N3 C32 -0.5(6)
C29 C28 N3 Au1 179.1(3)
C31 C32 N3 C28 -0.2(7)
C31 C32 N3 Au1 -179.8(4)
C1 Au1 N3 C28 19(6)
Cl1 Au1 N3 C28 -129.4(3)
Cl2 Au1 N3 C28 49.3(3)
C1 Au1 N3 C32 -161(5)
Cl1 Au1 N3 C32 50.2(3)
Cl2 Au1 N3 C32 -131.1(3)
